data_7051347
_journal_name_full 'New Journal of Chemistry'
_journal_paper_doi 10.1039/b004641h
_journal_year 2000
_chemical_formula_sum 'C12 H46 Br8 N8 O2'
_chemical_formula_weight 973.85
_space_group_IT_number 14
_symmetry_cell_setting monoclinic
_symmetry_space_group_name_Hall '-P 2ybc'
_symmetry_space_group_name_H-M 'P 1 21/c 1'
_cell_angle_alpha 90.00
_cell_angle_beta 105.92(3)
_cell_angle_gamma 90.00
_cell_formula_units_Z 4
_cell_length_a 14.889(3)
_cell_length_b 10.685(2)
_cell_length_c 20.754(4)
_cell_measurement_temperature 100(2)
_cell_volume 3175.2(11)
_diffrn_ambient_temperature 100(2)
_exptl_crystal_density_diffrn 2.037
_cod_depositor_comments
;
The following automatic conversions were performed:
'_symmetry_cell_setting' value 'Monoclinic' changed to 'monoclinic'
according to '/home/saulius/struct/CIF-dictionaries/cif_core.dic'
dictionary named 'cif_core.dic' version 2.4.1 from 2010-06-29.

Automatic conversion script
Id: cif_fix_enum 1527 2010-12-29 10:47:43Z saulius 
;
_cod_original_sg_symbol_H-M 'P 21/c'
_cod_database_code 7051347

loop_
_symmetry_equiv_pos_as_xyz
'x, y, z'
'-x, y+1/2, -z+1/2'
'-x, -y, -z'
'x, -y-1/2, z-1/2'

loop_
_atom_site_label
_atom_site_type_symbol
_atom_site_fract_x
_atom_site_fract_y
_atom_site_fract_z
_atom_site_U_iso_or_equiv
_atom_site_adp_type
_atom_site_occupancy
_atom_site_symmetry_multiplicity
_atom_site_calc_flag
_atom_site_refinement_flags
_atom_site_disorder_assembly
_atom_site_disorder_group
Br1 Br 0.00793(5) 0.11385(7) 0.19054(4) 0.0112(2) Uani 1 1 d . . .
Br2 Br 0.45272(5) 0.39252(7) 0.19717(4) 0.0157(2) Uani 1 1 d . . .
Br3 Br 0.26785(5) 0.22583(8) 0.31263(4) 0.0165(2) Uani 1 1 d . . .
Br4 Br 0.35031(5) -0.43605(7) -0.03076(4) 0.0146(2) Uani 1 1 d . . .
Br5 Br 0.10675(5) -0.14262(8) 0.04112(4) 0.0164(2) Uani 1 1 d . . .
Br6 Br 0.31077(5) 0.51361(7) 0.45275(4) 0.0147(2) Uani 1 1 d . . .
Br7 Br 0.22015(6) 0.76289(7) 0.25699(4) 0.0165(2) Uani 1 1 d . . .
Br8 Br 0.18483(7) 0.26438(9) 0.06603(4) 0.0314(3) Uani 1 1 d . . .
O1 O 0.4214(5) 0.2670(7) 0.0077(4) 0.0222(15) Uani 1 1 d . . .
H102 H 0.387(6) 0.205(9) -0.002(4) 0.01(2) Uiso 1 1 d . . .
H101 H 0.385(8) 0.313(11) 0.014(6) 0.04(4) Uiso 1 1 d . . .
O2 O 0.2526(4) 0.6216(6) 0.0986(3) 0.0267(16) Uani 1 1 d . . .
N1 N -0.0924(5) 0.8915(6) 0.0798(4) 0.0217(19) Uani 1 1 d . . .
H13 H -0.1534 0.9079 0.0768 0.026 Uiso 1 1 calc R . .
H12 H -0.0873 0.8639 0.0395 0.026 Uiso 1 1 calc R . .
H11 H -0.0581 0.9626 0.0915 0.026 Uiso 1 1 calc R . .
N2 N -0.0305(4) 0.5647(6) 0.1533(4) 0.0137(16) Uani 1 1 d . . .
H21 H -0.017(5) 0.590(7) 0.191(4) 0.00(2) Uiso 1 1 d . . .
N3 N -0.1611(4) 0.2670(6) 0.0853(3) 0.0095(14) Uani 1 1 d . . .
H33 H -0.2203 0.2975 0.0767 0.011 Uiso 1 1 calc R . .
H32 H -0.1457 0.2277 0.1258 0.011 Uiso 1 1 calc R . .
H31 H -0.1578 0.2115 0.0528 0.011 Uiso 1 1 calc R . .
N4 N 0.2217(4) 0.4502(6) 0.1954(4) 0.0193(17) Uani 1 1 d . . .
H43 H 0.2440 0.5291 0.1938 0.023 Uiso 1 1 calc R . .
H42 H 0.2228 0.4081 0.1575 0.023 Uiso 1 1 calc R . .
H41 H 0.2580 0.4094 0.2317 0.023 Uiso 1 1 calc R . .
N5 N 0.5907(5) 0.2153(6) 0.1236(4) 0.0186(16) Uani 1 1 d . . .
H53 H 0.5399 0.2635 0.1047 0.022 Uiso 1 1 calc R . .
H52 H 0.6148 0.1848 0.0909 0.022 Uiso 1 1 calc R . .
H51 H 0.6346 0.2624 0.1527 0.022 Uiso 1 1 calc R . .
N6 N 0.4428(4) -0.0604(6) 0.1438(3) 0.0111(14) Uani 1 1 d . . .
H61 H 0.470(5) -0.055(7) 0.184(4) 0.000(19) Uiso 1 1 d . . .
N7 N 0.2162(4) 0.0370(6) 0.1791(4) 0.0184(17) Uani 1 1 d . . .
H73 H 0.1919 -0.0397 0.1834 0.022 Uiso 1 1 calc R . .
H72 H 0.1894 0.0674 0.1372 0.022 Uiso 1 1 calc R . .
H71 H 0.2045 0.0901 0.2101 0.022 Uiso 1 1 calc R . .
N8 N 0.5210(5) -0.3855(6) 0.1110(3) 0.0170(16) Uani 1 1 d . . .
H83 H 0.5811 -0.3630 0.1144 0.020 Uiso 1 1 calc R . .
H82 H 0.4887 -0.3912 0.0669 0.020 Uiso 1 1 calc R . .
H81 H 0.5203 -0.4610 0.1311 0.020 Uiso 1 1 calc R . .
C1 C -0.0569(6) 0.7931(7) 0.1318(4) 0.0167(19) Uani 1 1 d . . .
H1B H -0.0854 0.8049 0.1692 0.020 Uiso 1 1 calc R . .
H1A H 0.0116 0.8015 0.1499 0.020 Uiso 1 1 calc R . .
C2 C -0.0803(5) 0.6627(7) 0.1020(4) 0.0107(16) Uani 1 1 d U . .
H2B H -0.0600 0.6548 0.0606 0.013 Uiso 1 1 calc R . .
H2A H -0.1487 0.6491 0.0904 0.013 Uiso 1 1 calc R . .
C3 C -0.0872(5) 0.4494(7) 0.1508(4) 0.0137(18) Uani 1 1 d . . .
H3B H -0.1506 0.4729 0.1529 0.016 Uiso 1 1 calc R . .
H3A H -0.0584 0.3970 0.1904 0.016 Uiso 1 1 calc R . .
C4 C -0.0947(5) 0.3726(7) 0.0866(4) 0.0104(17) Uani 1 1 d . . .
H4B H -0.1179 0.4261 0.0465 0.013 Uiso 1 1 calc R . .
H4A H -0.0326 0.3395 0.0866 0.013 Uiso 1 1 calc R . .
C5 C 0.0662(5) 0.5428(7) 0.1452(4) 0.0149(19) Uani 1 1 d . . .
H5B H 0.0988 0.6241 0.1470 0.018 Uiso 1 1 calc R . .
H5A H 0.0610 0.5046 0.1009 0.018 Uiso 1 1 calc R . .
C6 C 0.1234(5) 0.4566(7) 0.2004(4) 0.0123(17) Uani 1 1 d . . .
H6B H 0.1229 0.4895 0.2449 0.015 Uiso 1 1 calc R . .
H6A H 0.0955 0.3718 0.1954 0.015 Uiso 1 1 calc R . .
C7 C 0.5623(6) 0.1085(7) 0.1606(4) 0.0163(19) Uani 1 1 d . . .
H7B H 0.5566 0.1369 0.2047 0.020 Uiso 1 1 calc R . .
H7A H 0.6093 0.0407 0.1679 0.020 Uiso 1 1 calc R . .
C8 C 0.4689(5) 0.0621(7) 0.1176(4) 0.0096(16) Uani 1 1 d U . .
H8B H 0.4202 0.1253 0.1173 0.012 Uiso 1 1 calc R . .
H8A H 0.4722 0.0508 0.0710 0.012 Uiso 1 1 calc R . .
C9 C 0.3393(5) -0.0620(7) 0.1391(4) 0.0143(18) Uani 1 1 d . . .
H9B H 0.3030 -0.0363 0.0935 0.017 Uiso 1 1 calc R . .
H9A H 0.3199 -0.1478 0.1472 0.017 Uiso 1 1 calc R . .
C10 C 0.3194(5) 0.0258(8) 0.1898(4) 0.0162(18) Uani 1 1 d . . .
H10B H 0.3489 -0.0060 0.2355 0.019 Uiso 1 1 calc R . .
H10A H 0.3461 0.1091 0.1854 0.019 Uiso 1 1 calc R . .
C11 C 0.4765(6) -0.1659(7) 0.1086(4) 0.0157(18) Uani 1 1 d . . .
H11B H 0.5405 -0.1471 0.1060 0.019 Uiso 1 1 calc R . .
H11A H 0.4356 -0.1726 0.0622 0.019 Uiso 1 1 calc R . .
C12 C 0.4768(6) -0.2902(7) 0.1442(4) 0.0133(18) Uani 1 1 d . . .
H12B H 0.5123 -0.2822 0.1919 0.016 Uiso 1 1 calc R . .
H12A H 0.4121 -0.3154 0.1420 0.016 Uiso 1 1 calc R . .

loop_
_atom_site_aniso_label
_atom_site_aniso_U_11
_atom_site_aniso_U_22
_atom_site_aniso_U_33
_atom_site_aniso_U_23
_atom_site_aniso_U_13
_atom_site_aniso_U_12
Br1 0.0089(4) 0.0153(4) 0.0077(3) 0.0001(3) -0.0008(3) 0.0015(3)
Br2 0.0144(4) 0.0173(4) 0.0136(4) 0.0003(3) 0.0006(3) 0.0000(3)
Br3 0.0134(4) 0.0196(4) 0.0139(4) 0.0004(3) -0.0007(3) 0.0026(3)
Br4 0.0122(4) 0.0149(4) 0.0151(4) 0.0015(3) 0.0011(3) 0.0017(3)
Br5 0.0128(4) 0.0210(4) 0.0148(4) -0.0026(3) 0.0030(3) -0.0001(3)
Br6 0.0127(4) 0.0161(4) 0.0140(4) 0.0010(3) 0.0014(3) -0.0010(3)
Br7 0.0193(4) 0.0157(4) 0.0133(4) 0.0003(3) 0.0026(3) -0.0026(3)
Br8 0.0486(6) 0.0267(5) 0.0124(4) -0.0001(4) -0.0023(4) -0.0073(4)
O1 0.021(3) 0.016(3) 0.030(4) 0.003(3) 0.008(3) 0.000(3)
O2 0.027(3) 0.025(3) 0.027(3) 0.001(3) 0.006(3) 0.003(3)
N1 0.026(4) 0.007(3) 0.025(4) 0.002(3) -0.007(3) 0.000(3)
N2 0.010(3) 0.018(4) 0.010(3) -0.004(3) -0.003(3) -0.005(3)
N3 0.007(3) 0.011(3) 0.008(3) 0.003(3) -0.002(3) -0.002(2)
N4 0.012(3) 0.018(4) 0.022(4) 0.004(3) -0.005(3) 0.001(3)
N5 0.013(3) 0.019(4) 0.025(4) 0.006(3) 0.008(3) 0.004(3)
N6 0.009(3) 0.013(3) 0.011(3) 0.002(3) 0.002(3) 0.002(3)
N7 0.007(3) 0.021(4) 0.024(4) 0.003(3) -0.001(3) 0.002(3)
N8 0.015(3) 0.020(4) 0.013(3) -0.008(3) -0.001(3) 0.005(3)
C1 0.022(4) 0.010(4) 0.015(4) 0.001(3) 0.000(4) 0.000(3)
C2 0.009(3) 0.013(3) 0.007(3) -0.002(3) -0.004(3) -0.001(3)
C3 0.009(4) 0.018(4) 0.013(4) -0.005(3) 0.003(3) -0.004(3)
C4 0.008(4) 0.010(4) 0.011(4) 0.000(3) -0.001(3) 0.001(3)
C5 0.007(4) 0.019(4) 0.017(4) -0.002(4) -0.001(3) -0.001(3)
C6 0.010(4) 0.014(4) 0.013(4) 0.001(3) 0.003(3) -0.004(3)
C7 0.018(4) 0.014(4) 0.015(4) 0.002(3) 0.001(3) 0.003(3)
C8 0.009(3) 0.011(3) 0.012(3) 0.001(3) 0.009(3) 0.002(3)
C9 0.011(4) 0.017(4) 0.014(4) 0.000(3) 0.002(3) 0.005(3)
C10 0.012(4) 0.020(4) 0.013(4) 0.005(4) -0.002(3) -0.002(3)
C11 0.014(4) 0.011(4) 0.019(4) 0.001(4) 0.001(3) 0.006(3)
C12 0.020(4) 0.014(4) 0.007(3) -0.003(3) 0.006(3) 0.006(3)

loop_
_geom_bond_atom_site_label_1
_geom_bond_atom_site_label_2
_geom_bond_distance
_geom_bond_site_symmetry_2
_geom_bond_publ_flag
N1 C1 1.495(10) . ?
N2 C3 1.486(10) . ?
N2 C5 1.512(11) . ?
N2 C2 1.532(9) . ?
N3 C4 1.496(9) . ?
N4 C6 1.497(10) . ?
N5 C7 1.500(11) . ?
N6 C11 1.503(10) . ?
N6 C8 1.509(10) . ?
N6 C9 1.517(10) . ?
N7 C10 1.496(10) . ?
N8 C12 1.481(10) . ?
C1 C2 1.525(10) . ?
C3 C4 1.543(11) . ?
C5 C6 1.533(10) . ?
C7 C8 1.514(10) . ?
C9 C10 1.498(12) . ?
C11 C12 1.519(11) . ?

loop_
_cod_related_entry_id
_cod_related_entry_database
_cod_related_entry_code
1 ChemSpider 30652879
